data_2312312
loop_
_publ_author_name
'Sangavi, Marimuthu'
'Kumaraguru, Narayanasamy'
'McMillen, Colin D.'
'Butcher, Ray J.'

_publ_section_title
;
 Supramolecular interactions in some organic hydrated
 2,4,6-triaminopyrimidinium carboxylate and sulfate salts.
;
_journal_coeditor_code DG3044
_journal_issue 10
_journal_name_full 'Acta crystallographica. Section C, Structural chemistry'
_journal_paper_doi 10.1107/S205322962300829X
_journal_volume 79
_journal_year 2023
_chemical_formula_iupac 'C4 H9 N5 2+, S O4 2-, H2 O'
_chemical_formula_moiety 'C4 H9 N5 2+, O4 S 2-, H2 O'
_chemical_formula_sum 'C4 H11 N5 O5 S'
_chemical_formula_weight 241.24
_chemical_name_systematic
;
2,4,6-Triaminopyrimidinediium sulfate monohydrate
;
_space_group_crystal_system monoclinic
_space_group_IT_number 14
_space_group_name_Hall '-P 2yn'
_space_group_name_H-M_alt 'P 1 21/n 1'
_atom_sites_solution_hydrogens mixed
_atom_sites_solution_primary dual
_atom_sites_solution_secondary difmap
_audit_creation_method SHELXL-2018/3
_cell_angle_alpha 90
_cell_angle_beta 103.305(2)
_cell_angle_gamma 90
_cell_formula_units_Z 4
_cell_length_a 9.0198(5)
_cell_length_b 10.1953(5)
_cell_length_c 9.8987(5)
_cell_measurement_reflns_used 6591
_cell_measurement_temperature 102(2)
_cell_measurement_theta_max 36.20
_cell_measurement_theta_min 2.91
_cell_volume 885.85(8)
_computing_cell_refinement
;
SAINT (Bruker, 2010)
;
_computing_data_collection
;
APEX2 (Bruker, 2010)
;
_computing_data_reduction
;
SAINT (Bruker, 2010)
;
_computing_molecular_graphics
;
PLATON (Spek, 2020), Mercury (Macrae <i>et al.</i>, 2020)
and POVRay (Cason, 2004)
;
_computing_publication_material
;
PLATON (Spek, 2020) and publCIF (Westrip, 2010)
;
_computing_structure_refinement
;
SHELXL2018 (Sheldrick, 2015b)
;
_computing_structure_solution
;
SHELXT (Sheldrick, 2015a)
;
_diffrn_ambient_temperature 102(2)
_diffrn_measured_fraction_theta_full 0.996
_diffrn_measured_fraction_theta_max 0.995
_diffrn_measurement_device_type 'Bruker APEXII CCD'
_diffrn_measurement_method '\f and \w scans'
_diffrn_radiation_type MoK\a
_diffrn_radiation_wavelength 0.71073
_diffrn_reflns_av_R_equivalents 0.0879
_diffrn_reflns_av_unetI/netI 0.0700
_diffrn_reflns_limit_h_max 12
_diffrn_reflns_limit_h_min -15
_diffrn_reflns_limit_k_max 16
_diffrn_reflns_limit_k_min -16
_diffrn_reflns_limit_l_max 16
_diffrn_reflns_limit_l_min -15
_diffrn_reflns_number 24913
_diffrn_reflns_theta_full 25.242
_diffrn_reflns_theta_max 36.325
_diffrn_reflns_theta_min 2.756
_exptl_absorpt_coefficient_mu 0.382
_exptl_absorpt_correction_T_max 0.7471
_exptl_absorpt_correction_T_min 0.5569
_exptl_absorpt_correction_type multi-scan
_exptl_absorpt_process_details
;
(SADABS; Bruker, 2010)
;
_exptl_crystal_colour 'pale yellow'
_exptl_crystal_density_diffrn 1.809
_exptl_crystal_description prism
_exptl_crystal_F_000 504
_exptl_crystal_size_max 0.28
_exptl_crystal_size_mid 0.19
_exptl_crystal_size_min 0.12
_refine_diff_density_max 0.534
_refine_diff_density_min -0.626
_refine_ls_extinction_method none
_refine_ls_goodness_of_fit_ref 1.041
_refine_ls_hydrogen_treatment mixed
_refine_ls_matrix_type full
_refine_ls_number_parameters 176
_refine_ls_number_reflns 4273
_refine_ls_number_restraints 3
_refine_ls_restrained_S_all 1.041
_refine_ls_R_factor_all 0.0830
_refine_ls_R_factor_gt 0.0461
_refine_ls_shift/su_max 0.001
_refine_ls_shift/su_mean 0.000
_refine_ls_structure_factor_coef Fsqd
_refine_ls_weighting_details 'w=1/[\s^2^(Fo^2^)+(0.0495P)^2^+0.2066P] where P=(Fo^2^+2Fc^2^)/3'
_refine_ls_weighting_scheme calc
_refine_ls_wR_factor_gt 0.1001
_refine_ls_wR_factor_ref 0.1132
_reflns_number_gt 2995
_reflns_number_total 4273
_reflns_threshold_expression 'I > 2\s(I)'
_cod_data_source_file dg3044sup1.cif
_cod_data_source_block III
_cod_original_sg_symbol_H-M 'P 21/n'
_cod_database_code 2312312
_shelx_space_group_comment
;
The symmetry employed for this shelxl refinement is uniquely defined
by the following loop, which should always be used as a source of
symmetry information in preference to the above space-group names.
They are only intended as comments.
;

loop_
_space_group_symop_operation_xyz
'x, y, z'
'-x+1/2, y+1/2, -z+1/2'
'-x, -y, -z'
'x-1/2, -y-1/2, z-1/2'

loop_
_atom_site_type_symbol
_atom_site_label
_atom_site_fract_x
_atom_site_fract_y
_atom_site_fract_z
_atom_site_U_iso_or_equiv
_atom_site_adp_type
_atom_site_calc_flag
_atom_site_occupancy
_atom_site_disorder_assembly
_atom_site_disorder_group
S S1 0.75249(4) 0.62812(3) 0.55175(3) 0.01149(8) Uani d 1 . .
O O11 0.72337(12) 0.77012(9) 0.56144(10) 0.0158(2) Uani d 1 . .
O O12 0.91193(12) 0.60853(10) 0.54002(10) 0.0169(2) Uani d 1 . .
O O13 0.72829(12) 0.56133(10) 0.67637(10) 0.0168(2) Uani d 1 . .
O O14 0.64787(12) 0.57325(10) 0.42666(10) 0.0190(2) Uani d 1 . .
O O1W 0.51285(13) 0.61216(11) 0.15645(11) 0.0195(2) Uani d 1 . .
H H1W1 0.4223(17) 0.639(2) 0.145(2) 0.031(6) Uiso d 1 . .
H H1W2 0.549(2) 0.623(2) 0.2385(17) 0.036(6) Uiso d 1 . .
N N1 0.61140(13) 0.30832(11) 0.38069(11) 0.0122(2) Uani d 1 . .
H H1N 0.617(3) 0.392(2) 0.399(3) 0.041(6) Uiso d 1 . .
N N2 0.56919(13) 0.12889(11) 0.23213(11) 0.0130(2) Uani d 1 . .
H H2N 0.555(2) 0.1051(19) 0.148(2) 0.029(5) Uiso d 1 . .
N N3 0.52860(14) 0.33810(12) 0.14335(12) 0.0147(2) Uani d 1 . .
H H3N1 0.526(2) 0.425(2) 0.156(2) 0.034(6) Uiso d 1 . .
H H3N2 0.508(2) 0.3074(18) 0.060(2) 0.018(4) Uiso d 1 . .
N N4 0.60917(14) -0.08368(11) 0.31013(13) 0.0155(2) Uani d 1 . .
H H4N1 0.567(2) -0.1033(19) 0.227(2) 0.025(5) Uiso d 1 . .
H H4N2 0.632(2) -0.1377(18) 0.380(2) 0.015(4) Uiso d 1 . .
N N5 0.69397(14) 0.28398(12) 0.61787(12) 0.0144(2) Uani d 1 . .
H H5N1 0.720(2) 0.226(2) 0.686(2) 0.028(5) Uiso d 1 . .
H H5N2 0.697(2) 0.372(2) 0.627(2) 0.026(5) Uiso d 1 . .
C C1 0.56896(14) 0.26036(12) 0.25055(13) 0.0114(2) Uani d 1 . .
C C2 0.61136(14) 0.04289(13) 0.34162(13) 0.0116(2) Uani d 1 . .
C C3 0.65431(15) 0.09243(12) 0.47556(13) 0.0119(2) Uani d 1 . .
H H3A 0.683450 0.035124 0.552793 0.014 Uiso calc 1 . .
C C4 0.65385(14) 0.22699(12) 0.49443(13) 0.0111(2) Uani d 1 . .

loop_
_atom_site_aniso_label
_atom_site_aniso_U_11
_atom_site_aniso_U_22
_atom_site_aniso_U_33
_atom_site_aniso_U_12
_atom_site_aniso_U_13
_atom_site_aniso_U_23
S1 0.01454(15) 0.01109(14) 0.00814(13) 0.00082(11) 0.00118(10) -0.00046(10)
O11 0.0200(5) 0.0109(4) 0.0160(5) 0.0019(4) 0.0031(4) -0.0006(3)
O12 0.0175(5) 0.0220(5) 0.0113(4) 0.0048(4) 0.0035(4) 0.0011(3)
O13 0.0226(5) 0.0172(5) 0.0110(4) -0.0018(4) 0.0049(4) 0.0016(3)
O14 0.0237(5) 0.0169(5) 0.0121(4) -0.0009(4) -0.0047(4) -0.0014(3)
O1W 0.0234(5) 0.0228(5) 0.0115(4) 0.0060(4) 0.0028(4) 0.0016(4)
N1 0.0161(5) 0.0115(5) 0.0090(4) 0.0010(4) 0.0029(4) 0.0002(4)
N2 0.0168(5) 0.0127(5) 0.0088(4) 0.0013(4) 0.0018(4) -0.0010(4)
N3 0.0187(5) 0.0151(5) 0.0099(5) 0.0014(4) 0.0022(4) 0.0022(4)
N4 0.0189(6) 0.0121(5) 0.0132(5) 0.0012(4) -0.0009(4) -0.0018(4)
N5 0.0200(6) 0.0141(5) 0.0084(5) 0.0008(4) 0.0022(4) -0.0008(4)
C1 0.0109(5) 0.0133(5) 0.0100(5) 0.0001(4) 0.0026(4) -0.0002(4)
C2 0.0108(5) 0.0130(5) 0.0107(5) 0.0009(4) 0.0018(4) 0.0005(4)
C3 0.0137(6) 0.0123(5) 0.0094(5) 0.0004(4) 0.0020(4) 0.0009(4)
C4 0.0112(5) 0.0134(5) 0.0088(5) 0.0003(4) 0.0025(4) 0.0003(4)

loop_
_atom_type_symbol
_atom_type_description
_atom_type_scat_dispersion_real
_atom_type_scat_dispersion_imag
_atom_type_scat_source
C C 0.0033 0.0016 'International Tables Vol C Tables 4.2.6.8 and 6.1.1.4'
H H 0.0000 0.0000 'International Tables Vol C Tables 4.2.6.8 and 6.1.1.4'
N N 0.0061 0.0033 'International Tables Vol C Tables 4.2.6.8 and 6.1.1.4'
O O 0.0106 0.0060 'International Tables Vol C Tables 4.2.6.8 and 6.1.1.4'
S S 0.1246 0.1234 'International Tables Vol C Tables 4.2.6.8 and 6.1.1.4'

loop_
_geom_angle_atom_site_label_1
_geom_angle_atom_site_label_2
_geom_angle_atom_site_label_3
_geom_angle_site_symmetry_1
_geom_angle_site_symmetry_3
_geom_angle
_geom_angle_publ_flag
O13 S1 O11 . . 109.67(6) ?
O13 S1 O12 . . 109.73(6) ?
O11 S1 O12 . . 109.08(6) ?
O13 S1 O14 . . 109.72(6) ?
O11 S1 O14 . . 109.58(6) ?
O12 S1 O14 . . 109.03(6) ?
H1W1 O1W H1W2 . . 104.0(17) ?
C1 N1 C4 . . 121.74(11) y
C1 N1 H1N . . 123.1(16) ?
C4 N1 H1N . . 115.1(16) ?
C1 N2 C2 . . 122.23(11) y
C1 N2 H2N . . 114.2(14) ?
C2 N2 H2N . . 122.9(14) ?
C1 N3 H3N1 . . 119.6(14) ?
C1 N3 H3N2 . . 121.0(12) ?
H3N1 N3 H3N2 . . 119.4(19) ?
C2 N4 H4N1 . . 115.9(13) ?
C2 N4 H4N2 . . 116.1(12) ?
H4N1 N4 H4N2 . . 126.4(18) ?
C4 N5 H5N1 . . 112.0(13) ?
C4 N5 H5N2 . . 121.6(14) ?
H5N1 N5 H5N2 . . 126.3(19) ?
N3 C1 N1 . . 121.36(12) ?
N3 C1 N2 . . 120.01(12) ?
N1 C1 N2 . . 118.63(11) ?
N4 C2 N2 . . 116.60(12) ?
N4 C2 C3 . . 124.35(12) ?
N2 C2 C3 . . 119.05(11) ?
C4 C3 C2 . . 118.73(11) ?
C4 C3 H3A . . 120.6 ?
C2 C3 H3A . . 120.6 ?
N5 C4 N1 . . 117.02(11) ?
N5 C4 C3 . . 123.36(12) ?
N1 C4 C3 . . 119.62(11) ?

loop_
_geom_bond_atom_site_label_1
_geom_bond_atom_site_label_2
_geom_bond_site_symmetry_2
_geom_bond_distance
_geom_bond_publ_flag
S1 O13 . 1.4686(10) y
S1 O11 . 1.4784(10) y
S1 O12 . 1.4828(11) y
S1 O14 . 1.4828(10) y
O1W H1W1 . 0.845(14) ?
O1W H1W2 . 0.811(15) ?
N1 C1 . 1.3484(16) ?
N1 C4 . 1.3797(16) ?
N1 H1N . 0.87(2) ?
N2 C1 . 1.3527(16) ?
N2 C2 . 1.3778(17) ?
N2 H2N . 0.85(2) ?
N3 C1 . 1.3073(17) ?
N3 H3N1 . 0.90(2) ?
N3 H3N2 . 0.862(19) ?
N4 C2 . 1.3266(17) ?
N4 H4N1 . 0.85(2) ?
N4 H4N2 . 0.871(19) ?
N5 C4 . 1.3259(16) ?
N5 H5N1 . 0.89(2) ?
N5 H5N2 . 0.90(2) ?
C2 C3 . 1.3880(17) ?
C3 C4 . 1.3847(17) ?
C3 H3A . 0.9500 ?

loop_
_geom_hbond_atom_site_label_D
_geom_hbond_atom_site_label_H
_geom_hbond_atom_site_label_A
_geom_hbond_site_symmetry_A
_geom_hbond_distance_DH
_geom_hbond_distance_HA
_geom_hbond_distance_DA
_geom_hbond_angle_DHA
_geom_hbond_publ_flag
O1W H1W1 S1 4_575 0.845(14) 2.859(17) 3.5328(11) 138.0(18) yes
O1W H1W1 O11 4_575 0.845(14) 2.019(15) 2.8306(15) 161(2) yes
O1W H1W2 O14 . 0.811(15) 1.938(16) 2.7010(15) 157(2) yes
N1 H1N S1 . 0.87(2) 2.95(2) 3.7583(12) 154(2) yes
N1 H1N O14 . 0.87(2) 1.88(2) 2.7462(15) 173(2) yes
N2 H2N S1 2_645 0.85(2) 2.92(2) 3.5445(12) 131.5(17) yes
N2 H2N O12 2_645 0.85(2) 1.95(2) 2.7460(15) 155.6(19) yes
N2 H2N O12 4_565 0.85(2) 2.63(2) 3.2010(15) 125.6(17) yes
N3 H3N1 O1W . 0.90(2) 1.91(2) 2.8022(16) 172(2) yes
N3 H3N2 O12 2_645 0.862(19) 2.437(19) 3.0836(16) 132.3(16) yes
N3 H3N2 O1W 3_665 0.862(19) 2.261(19) 2.9484(16) 136.7(16) yes
N4 H4N1 S1 4_565 0.85(2) 2.98(2) 3.6482(13) 137.9(17) yes
N4 H4N1 O12 4_565 0.85(2) 2.05(2) 2.8616(16) 160.9(19) yes
N4 H4N2 S1 1_545 0.871(19) 2.987(19) 3.8212(13) 161.2(15) yes
N4 H4N2 O11 1_545 0.871(19) 2.026(19) 2.8795(16) 166.3(17) yes
N5 H5N1 S1 2_646 0.89(2) 2.74(2) 3.5674(12) 155.8(17) yes
N5 H5N1 O11 2_646 0.89(2) 2.47(2) 3.0925(15) 126.9(16) yes
N5 H5N1 O13 2_646 0.89(2) 2.14(2) 3.0225(16) 170.4(18) yes
N5 H5N2 S1 . 0.90(2) 2.79(2) 3.6299(13) 155.3(18) yes
N5 H5N2 O13 . 0.90(2) 2.00(2) 2.8886(16) 170.7(19) yes
C3 H3A O13 2_646 0.95 2.63 3.3785(16) 136.1 yes

loop_
_geom_torsion_atom_site_label_1
_geom_torsion_atom_site_label_2
_geom_torsion_atom_site_label_3
_geom_torsion_atom_site_label_4
_geom_torsion_site_symmetry_1
_geom_torsion_site_symmetry_2
_geom_torsion_site_symmetry_3
_geom_torsion_site_symmetry_4
_geom_torsion
_geom_torsion_publ_flag
C4 N1 C1 N3 . . . . 179.86(12) ?
C4 N1 C1 N2 . . . . -0.36(18) ?
C2 N2 C1 N3 . . . . 179.72(12) ?
C2 N2 C1 N1 . . . . -0.06(19) ?
C1 N2 C2 N4 . . . . -178.99(12) ?
C1 N2 C2 C3 . . . . 0.37(19) ?
N4 C2 C3 C4 . . . . 179.04(13) ?
N2 C2 C3 C4 . . . . -0.26(19) ?
C1 N1 C4 N5 . . . . 179.84(12) ?
C1 N1 C4 C3 . . . . 0.46(19) ?
C2 C3 C4 N5 . . . . -179.48(12) ?
C2 C3 C4 N1 . . . . -0.13(19) ?

_cod_database_fobs_code 2312312
